data_7013024
loop_
_publ_author_name
'Fei, Zhaofu'
'Scopelliti, Rosario'
'Dyson, Paul J.'

_publ_section_title
;
 Influence of the functional group on the synthesis of aminophosphines,
 diphosphinoamines and iminobiphosphines
;
_journal_issue 13
_journal_name_full 'Dalton Transactions'
_journal_page_first 2772
_journal_paper_doi 10.1039/b303645f
_journal_year 2003
_chemical_formula_sum 'C31 H24 N2 P2'
_chemical_formula_weight 486.46
_chemical_name_systematic
; 
? 
;
_space_group_IT_number 62
_symmetry_cell_setting orthorhombic
_symmetry_space_group_name_Hall '-P 2ac 2n'
_symmetry_space_group_name_H-M 'P n m a'
_atom_sites_solution_hydrogens geom
_atom_sites_solution_primary direct
_atom_sites_solution_secondary difmap
_audit_creation_method SHELXL-97
_cell_angle_alpha 90.00
_cell_angle_beta 90.00
_cell_angle_gamma 90.00
_cell_formula_units_Z 4
_cell_length_a 16.8591(16)
_cell_length_b 17.3905(12)
_cell_length_c 8.7547(7)
_cell_measurement_reflns_used 3565
_cell_measurement_temperature 140(2)
_cell_measurement_theta_max 23.8991
_cell_measurement_theta_min 2.445
_cell_volume 2566.8(4)
_computing_cell_refinement 'Oxford Diffraction CrysAlis RED'
_computing_data_collection 'Oxford Diffraction CrysAlis CCD'
_computing_data_reduction 'Oxford Diffraction CrysAlis RED'
_computing_molecular_graphics 'Bruker SHELXTL'
_computing_publication_material 'Bruker SHELXTL'
_computing_structure_refinement 'SHELXL-97 (Sheldrick, 1997)'
_computing_structure_solution 'SHELXS-97 (Sheldrick, 1990)'
_diffrn_ambient_temperature 140(2)
_diffrn_measured_fraction_theta_full 0.997
_diffrn_measured_fraction_theta_max 0.997
_diffrn_measurement_device_type 'Oxford Diffraction KM4/Sapphire CCD'
_diffrn_measurement_method 'phi and omega scans'
_diffrn_radiation_monochromator graphite
_diffrn_radiation_source 'fine-focus sealed tube'
_diffrn_radiation_type MoK\a
_diffrn_radiation_wavelength 0.71073
_diffrn_reflns_av_R_equivalents 0.0770
_diffrn_reflns_av_sigmaI/netI 0.0467
_diffrn_reflns_limit_h_max 20
_diffrn_reflns_limit_h_min -20
_diffrn_reflns_limit_k_max 20
_diffrn_reflns_limit_k_min -17
_diffrn_reflns_limit_l_max 10
_diffrn_reflns_limit_l_min -10
_diffrn_reflns_number 14985
_diffrn_reflns_theta_full 25.02
_diffrn_reflns_theta_max 25.02
_diffrn_reflns_theta_min 3.35
_exptl_absorpt_coefficient_mu 0.192
_exptl_absorpt_correction_type none
_exptl_crystal_colour colourless
_exptl_crystal_density_diffrn 1.259
_exptl_crystal_density_method 'not measured'
_exptl_crystal_description prismatic
_exptl_crystal_F_000 1016
_exptl_crystal_size_max 0.20
_exptl_crystal_size_mid 0.19
_exptl_crystal_size_min 0.10
_refine_diff_density_max 0.332
_refine_diff_density_min -0.245
_refine_diff_density_rms 0.064
_refine_ls_extinction_method none
_refine_ls_goodness_of_fit_ref 1.292
_refine_ls_hydrogen_treatment mixed
_refine_ls_matrix_type full
_refine_ls_number_parameters 172
_refine_ls_number_reflns 2343
_refine_ls_number_restraints 0
_refine_ls_restrained_S_all 1.292
_refine_ls_R_factor_all 0.0962
_refine_ls_R_factor_gt 0.0784
_refine_ls_shift/su_max 0.000
_refine_ls_shift/su_mean 0.000
_refine_ls_structure_factor_coef Fsqd
_refine_ls_weighting_details 'calc w=1/[\s^2^(Fo^2^)+(0.0259P)^2^+4.6775P] where P=(Fo^2^+2Fc^2^)/3'
_refine_ls_weighting_scheme calc
_refine_ls_wR_factor_gt 0.1419
_refine_ls_wR_factor_ref 0.1488
_reflns_number_gt 1999
_reflns_number_total 2343
_reflns_threshold_expression >2sigma(I)
_cod_data_source_file b303645f.txt
_cod_data_source_block 3c
_cod_depositor_comments
;
The following automatic conversions were performed:
'_symmetry_cell_setting' value 'Orthorhombic' changed to 'orthorhombic'
according to '/home/saulius/struct/CIF-dictionaries/cif_core.dic'
dictionary named 'cif_core.dic' version 2.4.1 from 2010-06-29.

Automatic conversion script
Id: cif_fix_enum 1527 2010-12-29 10:47:43Z saulius 
;
_cod_original_sg_symbol_H-M Pnma
_cod_database_code 7013024

loop_
_symmetry_equiv_pos_as_xyz
'x, y, z'
'-x+1/2, -y, z+1/2'
'-x, y+1/2, -z'
'x+1/2, -y+1/2, -z+1/2'
'-x, -y, -z'
'x-1/2, y, -z-1/2'
'x, -y-1/2, z'
'-x-1/2, y-1/2, z-1/2'

loop_
_atom_site_label
_atom_site_type_symbol
_atom_site_fract_x
_atom_site_fract_y
_atom_site_fract_z
_atom_site_U_iso_or_equiv
_atom_site_adp_type
_atom_site_occupancy
_atom_site_symmetry_multiplicity
_atom_site_calc_flag
_atom_site_refinement_flags
_atom_site_disorder_assembly
_atom_site_disorder_group
P1 P 0.18801(6) -0.16646(5) 0.15427(10) 0.0257(3) Uani 1 1 d . . .
N1 N 0.2085(3) -0.2500 0.0510(4) 0.0240(10) Uani 1 2 d S . .
N2 N -0.0005(4) -0.2500 -0.4913(6) 0.0498(14) Uani 1 2 d S . .
C1 C 0.2072(3) -0.2500 -0.1144(5) 0.0228(12) Uani 1 2 d S . .
C2 C 0.1355(3) -0.2500 -0.1922(6) 0.0262(12) Uani 1 2 d S . .
H2 H 0.0870 -0.2500 -0.1369 0.031 Uiso 1 2 calc SR . .
C3 C 0.1345(3) -0.2500 -0.3519(6) 0.0278(12) Uani 1 2 d S . .
C4 C 0.2051(4) -0.2500 -0.4345(6) 0.0351(14) Uani 1 2 d S . .
H4 H 0.2043 -0.2500 -0.5430 0.042 Uiso 1 2 calc SR . .
C5 C 0.2764(4) -0.2500 -0.3569(6) 0.0337(13) Uani 1 2 d S . .
H5 H 0.3248 -0.2500 -0.4123 0.040 Uiso 1 2 calc SR . .
C6 C 0.2776(3) -0.2500 -0.1973(6) 0.0286(13) Uani 1 2 d S . .
H6 H 0.3269 -0.2500 -0.1449 0.034 Uiso 1 2 calc SR . .
C7 C 0.0588(4) -0.2500 -0.4292(6) 0.0367(14) Uani 1 2 d S . .
C8 C 0.2631(2) -0.0996(2) 0.0848(4) 0.0282(9) Uani 1 1 d . . .
C9 C 0.3404(2) -0.1229(2) 0.0546(4) 0.0333(10) Uani 1 1 d . . .
H9 H 0.3541 -0.1755 0.0673 0.040 Uiso 1 1 calc R . .
C10 C 0.3976(3) -0.0718(3) 0.0068(5) 0.0491(12) Uani 1 1 d . . .
H10 H 0.4495 -0.0898 -0.0156 0.059 Uiso 1 1 calc R . .
C11 C 0.3799(3) 0.0054(3) -0.0088(6) 0.0541(13) Uani 1 1 d . . .
H11 H 0.4190 0.0406 -0.0440 0.065 Uiso 1 1 calc R . .
C12 C 0.3052(3) 0.0306(3) 0.0272(6) 0.0562(14) Uani 1 1 d . . .
H12 H 0.2929 0.0837 0.0193 0.067 Uiso 1 1 calc R . .
C13 C 0.2476(3) -0.0207(2) 0.0748(5) 0.0430(11) Uani 1 1 d . . .
H13 H 0.1965 -0.0020 0.1014 0.052 Uiso 1 1 calc R . .
C14 C 0.0978(2) -0.1291(2) 0.0632(4) 0.0270(9) Uani 1 1 d . . .
C15 C 0.0263(2) -0.1481(2) 0.1348(5) 0.0351(10) Uani 1 1 d . . .
H15 H 0.0270 -0.1718 0.2326 0.042 Uiso 1 1 calc R . .
C16 C -0.0462(3) -0.1327(3) 0.0639(6) 0.0456(12) Uani 1 1 d . . .
H16 H -0.0945 -0.1464 0.1127 0.055 Uiso 1 1 calc R . .
C17 C -0.0472(3) -0.0975(3) -0.0779(6) 0.0454(12) Uani 1 1 d . . .
H17 H -0.0963 -0.0884 -0.1281 0.054 Uiso 1 1 calc R . .
C18 C 0.0224(3) -0.0758(2) -0.1459(5) 0.0395(10) Uani 1 1 d . . .
H18 H 0.0210 -0.0496 -0.2410 0.047 Uiso 1 1 calc R . .
C19 C 0.0944(2) -0.0916(2) -0.0779(4) 0.0315(9) Uani 1 1 d . . .
H19 H 0.1422 -0.0768 -0.1275 0.038 Uiso 1 1 calc R . .

loop_
_atom_site_aniso_label
_atom_site_aniso_U_11
_atom_site_aniso_U_22
_atom_site_aniso_U_33
_atom_site_aniso_U_23
_atom_site_aniso_U_13
_atom_site_aniso_U_12
P1 0.0367(5) 0.0226(5) 0.0177(4) -0.0011(4) -0.0007(4) 0.0003(4)
N1 0.036(3) 0.021(2) 0.015(2) 0.000 -0.0013(18) 0.000
N2 0.063(4) 0.049(3) 0.038(3) 0.000 -0.017(3) 0.000
C1 0.036(3) 0.016(2) 0.017(2) 0.000 -0.003(2) 0.000
C2 0.038(3) 0.018(3) 0.022(3) 0.000 0.000(2) 0.000
C3 0.046(3) 0.017(3) 0.021(3) 0.000 -0.007(3) 0.000
C4 0.064(4) 0.024(3) 0.017(3) 0.000 0.003(3) 0.000
C5 0.046(4) 0.032(3) 0.023(3) 0.000 0.007(3) 0.000
C6 0.038(3) 0.026(3) 0.023(3) 0.000 -0.003(2) 0.000
C7 0.056(4) 0.029(3) 0.025(3) 0.000 -0.014(3) 0.000
C8 0.038(2) 0.024(2) 0.0228(18) -0.0031(17) -0.0051(17) -0.0006(17)
C9 0.038(2) 0.028(2) 0.033(2) -0.0040(19) -0.0054(18) -0.0035(18)
C10 0.041(3) 0.054(3) 0.052(3) -0.009(2) -0.002(2) -0.009(2)
C11 0.052(3) 0.055(3) 0.056(3) 0.008(3) -0.010(2) -0.026(3)
C12 0.065(4) 0.025(2) 0.078(4) 0.008(2) -0.021(3) -0.012(2)
C13 0.042(3) 0.026(2) 0.061(3) -0.002(2) -0.005(2) 0.001(2)
C14 0.034(2) 0.022(2) 0.0250(19) -0.0061(16) 0.0018(17) 0.0001(17)
C15 0.044(2) 0.031(2) 0.030(2) -0.0023(18) 0.0069(19) 0.0000(18)
C16 0.034(2) 0.048(3) 0.056(3) -0.009(2) 0.004(2) 0.004(2)
C17 0.040(3) 0.040(3) 0.056(3) -0.014(2) -0.010(2) 0.013(2)
C18 0.053(3) 0.029(2) 0.037(2) -0.002(2) -0.010(2) 0.008(2)
C19 0.042(2) 0.022(2) 0.031(2) -0.0021(17) -0.0023(18) 0.0010(18)

loop_
_atom_type_symbol
_atom_type_description
_atom_type_scat_dispersion_real
_atom_type_scat_dispersion_imag
_atom_type_scat_source
C C 0.0033 0.0016 'International Tables Vol C Tables 4.2.6.8 and 6.1.1.4'
H H 0.0000 0.0000 'International Tables Vol C Tables 4.2.6.8 and 6.1.1.4'
N N 0.0061 0.0033 'International Tables Vol C Tables 4.2.6.8 and 6.1.1.4'
P P 0.1023 0.0942 'International Tables Vol C Tables 4.2.6.8 and 6.1.1.4'

loop_
_geom_angle_atom_site_label_1
_geom_angle_atom_site_label_2
_geom_angle_atom_site_label_3
_geom_angle
_geom_angle_site_symmetry_1
_geom_angle_site_symmetry_3
_geom_angle_publ_flag
N1 P1 C8 102.72(18) . . ?
N1 P1 C14 103.51(18) . . ?
C8 P1 C14 101.83(17) . . ?
C1 N1 P1 120.97(14) . 7 ?
C1 N1 P1 120.97(14) . . ?
P1 N1 P1 112.7(2) 7 . ?
C2 C1 C6 119.2(4) . . ?
C2 C1 N1 120.3(5) . . ?
C6 C1 N1 120.5(5) . . ?
C1 C2 C3 120.1(5) . . ?
C1 C2 H2 119.9 . . ?
C3 C2 H2 119.9 . . ?
C4 C3 C2 120.5(5) . . ?
C4 C3 C7 120.8(5) . . ?
C2 C3 C7 118.7(5) . . ?
C5 C4 C3 119.2(5) . . ?
C5 C4 H4 120.4 . . ?
C3 C4 H4 120.4 . . ?
C4 C5 C6 120.3(5) . . ?
C4 C5 H5 119.8 . . ?
C6 C5 H5 119.8 . . ?
C1 C6 C5 120.6(5) . . ?
C1 C6 H6 119.7 . . ?
C5 C6 H6 119.7 . . ?
N2 C7 C3 179.4(7) . . ?
C9 C8 C13 116.7(4) . . ?
C9 C8 P1 121.9(3) . . ?
C13 C8 P1 121.1(3) . . ?
C10 C9 C8 121.8(4) . . ?
C10 C9 H9 119.1 . . ?
C8 C9 H9 119.1 . . ?
C9 C10 C11 120.4(5) . . ?
C9 C10 H10 119.8 . . ?
C11 C10 H10 119.8 . . ?
C12 C11 C10 119.0(4) . . ?
C12 C11 H11 120.5 . . ?
C10 C11 H11 120.5 . . ?
C11 C12 C13 120.6(4) . . ?
C11 C12 H12 119.7 . . ?
C13 C12 H12 119.7 . . ?
C12 C13 C8 121.4(4) . . ?
C12 C13 H13 119.3 . . ?
C8 C13 H13 119.3 . . ?
C15 C14 C19 118.1(4) . . ?
C15 C14 P1 115.9(3) . . ?
C19 C14 P1 125.6(3) . . ?
C16 C15 C14 120.6(4) . . ?
C16 C15 H15 119.7 . . ?
C14 C15 H15 119.7 . . ?
C17 C16 C15 119.7(4) . . ?
C17 C16 H16 120.2 . . ?
C15 C16 H16 120.2 . . ?
C18 C17 C16 120.1(4) . . ?
C18 C17 H17 120.0 . . ?
C16 C17 H17 120.0 . . ?
C17 C18 C19 120.8(4) . . ?
C17 C18 H18 119.6 . . ?
C19 C18 H18 119.6 . . ?
C18 C19 C14 120.6(4) . . ?
C18 C19 H19 119.7 . . ?
C14 C19 H19 119.7 . . ?

loop_
_geom_bond_atom_site_label_1
_geom_bond_atom_site_label_2
_geom_bond_distance
_geom_bond_site_symmetry_2
_geom_bond_publ_flag
P1 N1 1.746(2) . ?
P1 C8 1.823(4) . ?
P1 C14 1.836(4) . ?
N1 C1 1.449(6) . ?
N1 P1 1.746(2) 7 ?
N2 C7 1.138(8) . ?
C1 C2 1.387(7) . ?
C1 C6 1.391(7) . ?
C2 C3 1.398(7) . ?
C2 H2 0.9500 . ?
C3 C4 1.394(8) . ?
C3 C7 1.444(8) . ?
C4 C5 1.380(8) . ?
C4 H4 0.9500 . ?
C5 C6 1.397(7) . ?
C5 H5 0.9500 . ?
C6 H6 0.9500 . ?
C8 C9 1.390(5) . ?
C8 C13 1.400(5) . ?
C9 C10 1.377(6) . ?
C9 H9 0.9500 . ?
C10 C11 1.383(7) . ?
C10 H10 0.9500 . ?
C11 C12 1.370(7) . ?
C11 H11 0.9500 . ?
C12 C13 1.383(6) . ?
C12 H12 0.9500 . ?
C13 H13 0.9500 . ?
C14 C15 1.398(5) . ?
C14 C19 1.399(5) . ?
C15 C16 1.396(6) . ?
C15 H15 0.9500 . ?
C16 C17 1.384(7) . ?
C16 H16 0.9500 . ?
C17 C18 1.369(6) . ?
C17 H17 0.9500 . ?
C18 C19 1.380(6) . ?
C18 H18 0.9500 . ?
C19 H19 0.9500 . ?

loop_
_geom_torsion_atom_site_label_1
_geom_torsion_atom_site_label_2
_geom_torsion_atom_site_label_3
_geom_torsion_atom_site_label_4
_geom_torsion
_geom_torsion_site_symmetry_1
_geom_torsion_site_symmetry_2
_geom_torsion_site_symmetry_3
_geom_torsion_site_symmetry_4
_geom_torsion_publ_flag
C8 P1 N1 C1 -58.6(4) . . . . ?
C14 P1 N1 C1 47.1(4) . . . . ?
C8 P1 N1 P1 147.1(2) . . . 7 ?
C14 P1 N1 P1 -107.2(2) . . . 7 ?
P1 N1 C1 C2 76.1(3) 7 . . . ?
P1 N1 C1 C2 -76.1(3) . . . . ?
P1 N1 C1 C6 -103.9(3) 7 . . . ?
P1 N1 C1 C6 103.9(3) . . . . ?
C6 C1 C2 C3 0.0 . . . . ?
N1 C1 C2 C3 180.0 . . . . ?
C1 C2 C3 C4 0.0 . . . . ?
C1 C2 C3 C7 180.0 . . . . ?
C2 C3 C4 C5 0.0 . . . . ?
C7 C3 C4 C5 180.0 . . . . ?
C3 C4 C5 C6 0.0 . . . . ?
C2 C1 C6 C5 0.0 . . . . ?
N1 C1 C6 C5 180.0 . . . . ?
C4 C5 C6 C1 0.0 . . . . ?
C4 C3 C7 N2 0.00(9) . . . . ?
C2 C3 C7 N2 180.00(9) . . . . ?
N1 P1 C8 C9 -39.0(4) . . . . ?
C14 P1 C8 C9 -146.0(3) . . . . ?
N1 P1 C8 C13 147.8(3) . . . . ?
C14 P1 C8 C13 40.9(4) . . . . ?
C13 C8 C9 C10 -4.5(6) . . . . ?
P1 C8 C9 C10 -177.9(3) . . . . ?
C8 C9 C10 C11 1.7(7) . . . . ?
C9 C10 C11 C12 1.4(7) . . . . ?
C10 C11 C12 C13 -1.6(8) . . . . ?
C11 C12 C13 C8 -1.4(8) . . . . ?
C9 C8 C13 C12 4.3(6) . . . . ?
P1 C8 C13 C12 177.8(4) . . . . ?
N1 P1 C14 C15 96.8(3) . . . . ?
C8 P1 C14 C15 -156.8(3) . . . . ?
N1 P1 C14 C19 -75.6(3) . . . . ?
C8 P1 C14 C19 30.8(4) . . . . ?
C19 C14 C15 C16 2.6(5) . . . . ?
P1 C14 C15 C16 -170.5(3) . . . . ?
C14 C15 C16 C17 -0.7(6) . . . . ?
C15 C16 C17 C18 -2.0(6) . . . . ?
C16 C17 C18 C19 2.9(6) . . . . ?
C17 C18 C19 C14 -1.0(6) . . . . ?
C15 C14 C19 C18 -1.8(5) . . . . ?
P1 C14 C19 C18 170.5(3) . . . . ?
